data_7103777
loop_
_publ_author_name
'John D. Holbrey'
'W. Matthew Reichert'
'Mark Nieuwenhuyzen'
'Suzanne Johnson'
'Kenneth R. Seddon'
'Robin D. Rogers'

_publ_section_title
;
Crystal polymorphism in 1-butyl-3-methlimidazolium
halides: supporting ionic liquid formation by inhibition of
crystallisation
;
_journal_issue 14
_journal_name_full 'Chemical communications (Cambridge, England)'
_journal_page_first 1636
_journal_page_last 1637
_journal_paper_doi 10.1039/b304543a
_journal_year 2003
_chemical_formula_sum 'C8 H15 Br N2'
_chemical_formula_weight 219.13
_chemical_name_common '1-butyl-3-methylimidazolium bromide'
_chemical_name_systematic '1-butyl-3-methylimidazolium bromide'
_space_group_IT_number 33
_symmetry_cell_setting orthorhombic
_symmetry_Int_Tables_number 33
_symmetry_space_group_name_Hall 'P 2c -2n'
_symmetry_space_group_name_H-M 'P n a 21'
_atom_sites_solution_hydrogens geom
_atom_sites_solution_primary direct
_atom_sites_solution_secondary difmap
_audit_creation_method SHELXL-97
_cell_angle_alpha 90.00
_cell_angle_beta 90.00
_cell_angle_gamma 90.00
_cell_formula_units_Z 4
_cell_length_a 10.0649(4)
_cell_length_b 11.8628(5)
_cell_length_c 8.4306(3)
_cell_measurement_reflns_used 964
_cell_measurement_temperature 173(2)
_cell_measurement_theta_max 0.97
_cell_measurement_theta_min 0.52
_cell_volume 1006.60(7)
_computing_structure_refinement 'SHELXL-97 (Sheldrick, 1997)'
_computing_structure_solution 'SHELXS-97 (Sheldrick, 1990)'
_diffrn_ambient_temperature 173(2)
_diffrn_measured_fraction_theta_full 0.988
_diffrn_measured_fraction_theta_max 0.988
_diffrn_radiation_monochromator graphite
_diffrn_radiation_probe x-ray
_diffrn_radiation_type MoK\a
_diffrn_radiation_wavelength 0.71073
_diffrn_reflns_av_R_equivalents 0.1051
_diffrn_reflns_av_sigmaI/netI 0.0758
_diffrn_reflns_limit_h_max 13
_diffrn_reflns_limit_h_min -12
_diffrn_reflns_limit_k_max 15
_diffrn_reflns_limit_k_min -8
_diffrn_reflns_limit_l_max 11
_diffrn_reflns_limit_l_min -10
_diffrn_reflns_number 6023
_diffrn_reflns_theta_full 27.87
_diffrn_reflns_theta_max 27.87
_diffrn_reflns_theta_min 2.65
_diffrn_source 'fine-focus sealed tube'
_exptl_absorpt_coefficient_mu 4.030
_exptl_absorpt_correction_T_max 0.97
_exptl_absorpt_correction_T_min 0.78
_exptl_absorpt_correction_type sphere
_exptl_absorpt_process_details SADABS
_exptl_crystal_colour Colorless
_exptl_crystal_density_diffrn 1.446
_exptl_crystal_density_method 'not measured'
_exptl_crystal_description Fragment
_exptl_crystal_F_000 448
_exptl_crystal_size_max 1.1
_exptl_crystal_size_mid 0.2
_exptl_crystal_size_min 0.2
_refine_diff_density_max 1.222
_refine_diff_density_min -1.023
_refine_diff_density_rms 0.141
_refine_ls_abs_structure_details 'Flack H D (1983), Acta Cryst. A39, 876-881'
_refine_ls_abs_structure_Flack 0.00
_refine_ls_extinction_coef 0.005(2)
_refine_ls_extinction_expression Fc^*^=kFc[1+0.001xFc^2^\l^3^/sin(2\q)]^-1/4^
_refine_ls_extinction_method SHELXL
_refine_ls_goodness_of_fit_ref 1.056
_refine_ls_hydrogen_treatment mixed
_refine_ls_matrix_type full
_refine_ls_number_parameters 161
_refine_ls_number_reflns 2298
_refine_ls_number_restraints 1
_refine_ls_restrained_S_all 1.056
_refine_ls_R_factor_all 0.0674
_refine_ls_R_factor_gt 0.0552
_refine_ls_shift/su_max 0.006
_refine_ls_shift/su_mean 0.001
_refine_ls_structure_factor_coef Fsqd
_refine_ls_weighting_details 'calc w=1/[\s^2^(Fo^2^)+(0.0639P)^2^+2.0282P] where P=(Fo^2^+2Fc^2^)/3'
_refine_ls_weighting_scheme calc
_refine_ls_wR_factor_gt 0.1216
_refine_ls_wR_factor_ref 0.1286
_reflns_number_gt 2018
_reflns_number_total 2298
_reflns_threshold_expression >2sigma(I)
_cod_data_source_file b304543a.txt
_cod_data_source_block bmimbr
_cod_original_sg_symbol_H-M Pna21
_cod_database_code 7103777

loop_
_symmetry_equiv_pos_as_xyz
'x, y, z'
'-x, -y, z+1/2'
'x+1/2, -y+1/2, z'
'-x+1/2, y+1/2, z+1/2'

loop_
_atom_site_label
_atom_site_type_symbol
_atom_site_fract_x
_atom_site_fract_y
_atom_site_fract_z
_atom_site_U_iso_or_equiv
_atom_site_adp_type
_atom_site_occupancy
_atom_site_symmetry_multiplicity
_atom_site_calc_flag
_atom_site_refinement_flags
_atom_site_disorder_assembly
_atom_site_disorder_group
Br Br 0.05720(4) 0.57487(4) 0.41010(19) 0.02586(19) Uani 1 1 d . . .
N1 N 0.2698(6) 0.2652(6) 0.2830(7) 0.0224(12) Uani 1 1 d . . .
N3 N 0.2467(6) 0.2455(6) 0.5353(7) 0.0228(14) Uani 1 1 d . . .
C2 C 0.2090(4) 0.3081(4) 0.4117(13) 0.0250(9) Uani 1 1 d . . .
H2A H 0.150(6) 0.384(5) 0.415(14) 0.031(14) Uiso 1 1 d . . .
C4 C 0.3329(7) 0.1609(7) 0.4848(9) 0.0251(17) Uani 1 1 d . . .
H4A H 0.371(8) 0.104(7) 0.555(8) 0.016(18) Uiso 1 1 d . . .
C5 C 0.3458(7) 0.1762(7) 0.3264(8) 0.0215(15) Uani 1 1 d . . .
H5A H 0.385(8) 0.134(7) 0.256(8) 0.017(19) Uiso 1 1 d . . .
C6 C 0.2004(9) 0.2671(9) 0.6983(8) 0.0432(19) Uani 1 1 d . . .
H6A H 0.148(11) 0.217(10) 0.726(12) 0.06(3) Uiso 1 1 d . . .
H6B H 0.136(11) 0.350(10) 0.676(11) 0.06(3) Uiso 1 1 d . . .
H6C H 0.275(8) 0.294(7) 0.753(9) 0.019(19) Uiso 1 1 d . . .
C7 C 0.2564(7) 0.3127(6) 0.1233(8) 0.0301(14) Uani 1 1 d . . .
H7A H 0.272(8) 0.242(7) 0.045(8) 0.022(17) Uiso 1 1 d . . .
H7B H 0.176(7) 0.338(7) 0.102(8) 0.022(17) Uiso 1 1 d . . .
C8 C 0.3411(7) 0.4174(6) 0.1024(7) 0.0310(13) Uani 1 1 d . . .
H8A H 0.311(6) 0.476(6) 0.178(8) 0.016(14) Uiso 1 1 d . . .
H8B H 0.329(9) 0.460(8) 0.006(9) 0.04(2) Uiso 1 1 d . . .
C9 C 0.4892(8) 0.3952(7) 0.1091(9) 0.0394(15) Uani 1 1 d . . .
H9A H 0.500(9) 0.338(7) 0.015(9) 0.04(2) Uiso 1 1 d . . .
H9B H 0.517(9) 0.367(8) 0.209(10) 0.04(2) Uiso 1 1 d . . .
C10 C 0.5714(11) 0.5031(10) 0.0925(16) 0.061(3) Uani 1 1 d . . .
H10A H 0.545(12) 0.530(13) 0.005(14) 0.07(4) Uiso 1 1 d . . .
H10B H 0.552(12) 0.561(10) 0.158(16) 0.07(4) Uiso 1 1 d . . .
H10C H 0.656(13) 0.487(10) 0.064(13) 0.07(3) Uiso 1 1 d . . .

loop_
_atom_site_aniso_label
_atom_site_aniso_U_11
_atom_site_aniso_U_22
_atom_site_aniso_U_33
_atom_site_aniso_U_23
_atom_site_aniso_U_13
_atom_site_aniso_U_12
Br 0.0255(3) 0.0257(3) 0.0264(2) -0.0012(4) -0.0008(4) 0.00145(18)
N1 0.020(2) 0.026(3) 0.022(2) 0.003(2) 0.0001(19) -0.001(2)
N3 0.018(3) 0.027(3) 0.023(3) 0.000(2) 0.0048(19) 0.003(2)
C2 0.0194(19) 0.029(2) 0.0268(19) -0.008(4) -0.003(4) 0.0024(18)
C4 0.023(3) 0.020(3) 0.032(4) -0.005(3) 0.000(3) 0.003(3)
C5 0.020(3) 0.025(4) 0.019(3) -0.002(2) 0.002(2) 0.001(3)
C6 0.040(4) 0.065(6) 0.025(3) -0.002(3) 0.017(3) 0.010(5)
C7 0.024(3) 0.045(4) 0.021(3) 0.003(3) -0.006(3) 0.005(3)
C8 0.031(3) 0.032(3) 0.030(3) 0.010(2) -0.001(2) 0.002(3)
C9 0.032(3) 0.041(4) 0.046(4) 0.007(3) 0.009(3) 0.006(3)
C10 0.042(5) 0.052(6) 0.090(8) 0.021(6) 0.011(5) -0.007(4)

loop_
_atom_type_symbol
_atom_type_description
_atom_type_scat_dispersion_real
_atom_type_scat_dispersion_imag
_atom_type_scat_source
C C 0.0033 0.0016 'International Tables Vol C Tables 4.2.6.8 and 6.1.1.4'
H H 0.0000 0.0000 'International Tables Vol C Tables 4.2.6.8 and 6.1.1.4'
N N 0.0061 0.0033 'International Tables Vol C Tables 4.2.6.8 and 6.1.1.4'
Br Br -0.2901 2.4595 'International Tables Vol C Tables 4.2.6.8 and 6.1.1.4'

loop_
_geom_angle_atom_site_label_1
_geom_angle_atom_site_label_2
_geom_angle_atom_site_label_3
_geom_angle
_geom_angle_site_symmetry_1
_geom_angle_site_symmetry_3
_geom_angle_publ_flag
C2 N1 C5 109.5(6) . . ?
C2 N1 C7 123.6(6) . . ?
C5 N1 C7 126.9(6) . . ?
C2 N3 C4 109.8(6) . . ?
C2 N3 C6 122.8(6) . . ?
C4 N3 C6 127.4(7) . . ?
N3 C2 N1 106.8(4) . . ?
C5 C4 N3 105.4(8) . . ?
C4 C5 N1 108.4(8) . . ?
N1 C7 C8 111.7(5) . . ?
C9 C8 C7 114.0(6) . . ?
C8 C9 C10 112.5(7) . . ?

loop_
_geom_bond_atom_site_label_1
_geom_bond_atom_site_label_2
_geom_bond_distance
_geom_bond_site_symmetry_2
_geom_bond_publ_flag
N1 C2 1.346(11) . ?
N1 C5 1.354(11) . ?
N1 C7 1.466(8) . ?
N3 C2 1.335(12) . ?
N3 C4 1.393(10) . ?
N3 C6 1.473(8) . ?
C4 C5 1.354(7) . ?
C7 C8 1.517(10) . ?
C8 C9 1.515(9) . ?
C9 C10 1.530(13) . ?

loop_
_geom_hbond_atom_site_label_D
_geom_hbond_atom_site_label_H
_geom_hbond_atom_site_label_A
_geom_hbond_distance_DH
_geom_hbond_distance_HA
_geom_hbond_distance_DA
_geom_hbond_angle_DHA
_geom_hbond_site_symmetry_A
C2 H2A Br 1.08(6) 2.45(6) 3.514(5) 169(5) .
C4 H4A Br 0.98(8) 3.09(8) 3.649(8) 118(5) 3
C5 H5A Br 0.87(8) 3.05(7) 3.836(7) 151(6) 4_544
C6 H6B Br 1.19(12) 2.91(11) 3.664(7) 121(6) 2_565
C7 H7A Br 1.08(7) 2.86(7) 3.836(7) 150(6) 4_544
C7 H7B Br 0.88(8) 3.03(8) 3.869(6) 160(6) 2_564

loop_
_geom_torsion_atom_site_label_1
_geom_torsion_atom_site_label_2
_geom_torsion_atom_site_label_3
_geom_torsion_atom_site_label_4
_geom_torsion
_geom_torsion_site_symmetry_1
_geom_torsion_site_symmetry_2
_geom_torsion_site_symmetry_3
_geom_torsion_site_symmetry_4
_geom_torsion_publ_flag
N1 C7 C8 C9 66.2(8) . . . . ?
C2 N1 C7 C8 77.7(8) . . . . ?
C7 C8 C9 C10 -178.3(8) . . . . ?
C5 N1 C7 C8 -100.1(9) . . . . ?

loop_
_cod_related_entry_id
_cod_related_entry_database
_cod_related_entry_code
1 ChemSpider 2015992
